data_7201811
loop_
_publ_author_name
'Liu, Ying-Ying'
'Ma, Jian-Fang'
'Yang, Jin'
'Ma, Ji-Cheng'
'Su, Zhong-Min'

_publ_section_title
;
 Versatile frameworks constructed from divalent metals and
 1,2,3,4-butanetetracarboxylate anion: syntheses, crystal structures,
 luminescence and magnetic properties
;
_journal_issue 7
_journal_name_full CrystEngComm
_journal_page_first 894
_journal_paper_doi 10.1039/b716476a
_journal_volume 10
_journal_year 2008
_chemical_formula_moiety 'C4 H9 Cu O7, 2(H2 O)'
_chemical_formula_sum 'C4 H13 Cu O9'
_chemical_formula_weight 268.68
_chemical_name_systematic
;
?
;
_space_group_IT_number 14
_symmetry_cell_setting monoclinic
_symmetry_space_group_name_Hall '-P 2yn'
_symmetry_space_group_name_H-M 'P 1 21/n 1'
_atom_sites_solution_hydrogens geom
_atom_sites_solution_primary direct
_atom_sites_solution_secondary difmap
_audit_creation_method SHELXL-97
_cell_angle_alpha 90.00
_cell_angle_beta 93.270(16)
_cell_angle_gamma 90.00
_cell_formula_units_Z 4
_cell_length_a 7.067(7)
_cell_length_b 14.125(14)
_cell_length_c 10.167(10)
_cell_measurement_reflns_used 2116
_cell_measurement_temperature 293(2)
_cell_measurement_theta_max 28.3
_cell_measurement_theta_min 2.5
_cell_volume 1013.2(17)
_computing_cell_refinement 'SAINT (Bruker, 1999)'
_computing_data_collection 'SMART (Bruker, 1997)'
_computing_data_reduction SAINT
_computing_molecular_graphics 'SHELXTL-PLUS (Sheldrick, 1990)'
_computing_publication_material SHELXL-97
_computing_structure_refinement 'SHELXL-97 (Sheldrick, 1997)'
_computing_structure_solution 'SHELXS-97(Sheldrick, 1997)'
_diffrn_ambient_temperature 293(2)
_diffrn_measured_fraction_theta_full 0.998
_diffrn_measured_fraction_theta_max 0.937
_diffrn_measurement_device_type 'Bruker APEX CCD area-detector'
_diffrn_measurement_method '\w scans'
_diffrn_radiation_monochromator graphite
_diffrn_radiation_source 'fine-focus sealed tube'
_diffrn_radiation_type MoK\a
_diffrn_radiation_wavelength 0.71069
_diffrn_reflns_av_R_equivalents 0.0230
_diffrn_reflns_av_sigmaI/netI 0.0284
_diffrn_reflns_limit_h_max 8
_diffrn_reflns_limit_h_min -9
_diffrn_reflns_limit_k_max 12
_diffrn_reflns_limit_k_min -18
_diffrn_reflns_limit_l_max 11
_diffrn_reflns_limit_l_min -13
_diffrn_reflns_number 6117
_diffrn_reflns_theta_full 25.00
_diffrn_reflns_theta_max 28.33
_diffrn_reflns_theta_min 2.47
_diffrn_standards_interval_time 0
_diffrn_standards_number 0
_exptl_absorpt_coefficient_mu 2.182
_exptl_absorpt_correction_T_max 0.275
_exptl_absorpt_correction_T_min 0.216
_exptl_absorpt_correction_type empirical
_exptl_absorpt_process_details 'SADABS(Sheldrick, 1996)'
_exptl_crystal_colour blue
_exptl_crystal_density_diffrn 1.761
_exptl_crystal_density_meas ?
_exptl_crystal_density_method 'not measured'
_exptl_crystal_description Block
_exptl_crystal_F_000 552
_exptl_crystal_size_max 0.256
_exptl_crystal_size_mid 0.179
_exptl_crystal_size_min 0.154
_refine_diff_density_max 0.562
_refine_diff_density_min -0.513
_refine_diff_density_rms 0.082
_refine_ls_extinction_method none
_refine_ls_goodness_of_fit_ref 1.097
_refine_ls_hydrogen_treatment mixed
_refine_ls_matrix_type full
_refine_ls_number_parameters 157
_refine_ls_number_reflns 2369
_refine_ls_number_restraints 10
_refine_ls_restrained_S_all 1.107
_refine_ls_R_factor_all 0.0395
_refine_ls_R_factor_gt 0.0347
_refine_ls_shift/su_max 0.000
_refine_ls_shift/su_mean 0.000
_refine_ls_structure_factor_coef Fsqd
_refine_ls_weighting_details 'calc w=1/[\s^2^(Fo^2^)+(0.0328P)^2^+1.3940P] where P=(Fo^2^+2Fc^2^)/3'
_refine_ls_weighting_scheme calc
_refine_ls_wR_factor_gt 0.0837
_refine_ls_wR_factor_ref 0.0861
_reflns_number_gt 2116
_reflns_number_total 2369
_reflns_threshold_expression >2sigma(I)
_cod_data_source_file b716476a.txt
_cod_data_source_block compound-1
_cod_depositor_comments
;
The following automatic conversions were performed:
'_symmetry_cell_setting' value 'Monoclinic' changed to 'monoclinic'
according to '/home/saulius/struct/CIF-dictionaries/cif_core.dic'
dictionary named 'cif_core.dic' version 2.4.1 from 2010-06-29.

Automatic conversion script
Id: cif_fix_enum 1527 2010-12-29 10:47:43Z saulius 

The following automatic conversions were performed:

'_exptl_crystal_density_meas' value 'none' was changed to '?' - the
value is perceived as not measured.

Automatic conversion script
Id: cif_fix_values 3008 2015-01-20 13:52:24Z robertas 
;
_cod_original_sg_symbol_H-M P2(1)/n
_cod_database_code 7201811

loop_
_symmetry_equiv_pos_as_xyz
'x, y, z'
'-x+1/2, y+1/2, -z+1/2'
'-x, -y, -z'
'x-1/2, -y-1/2, z-1/2'

loop_
_atom_site_label
_atom_site_type_symbol
_atom_site_fract_x
_atom_site_fract_y
_atom_site_fract_z
_atom_site_U_iso_or_equiv
_atom_site_adp_type
_atom_site_occupancy
_atom_site_symmetry_multiplicity
_atom_site_calc_flag
_atom_site_refinement_flags
_atom_site_disorder_assembly
_atom_site_disorder_group
Cu1 Cu 0.04772(4) 0.28310(2) -0.31196(3) 0.02242(11) Uani 1 1 d . . .
C1 C 0.0048(3) 0.37687(17) -0.0855(2) 0.0196(5) Uani 1 1 d . . .
C2 C -0.0516(3) 0.45333(16) 0.0111(2) 0.0174(5) Uani 1 1 d . . .
H2 H -0.0176 0.4314 0.1009 0.021 Uiso 1 1 calc R . .
C3 C -0.2687(3) 0.46695(17) -0.0031(3) 0.0204(5) Uani 1 1 d . . .
H3A H -0.3071 0.5127 0.0613 0.024 Uiso 1 1 calc R . .
H3B H -0.3042 0.4915 -0.0902 0.024 Uiso 1 1 calc R . .
C4 C -0.3699(3) 0.37361(18) 0.0171(3) 0.0210(5) Uani 1 1 d . . .
O1 O -0.0107(3) 0.39851(13) -0.20825(17) 0.0247(4) Uani 1 1 d . . .
O2 O 0.0564(3) 0.29843(14) -0.0455(2) 0.0334(5) Uani 1 1 d . . .
O3 O -0.4406(3) 0.32955(15) -0.0785(2) 0.0337(5) Uani 1 1 d . . .
O4 O -0.3695(3) 0.34522(14) 0.13606(19) 0.0299(4) Uani 1 1 d . . .
O1W O 0.2119(4) 0.45680(18) -0.6472(3) 0.0471(6) Uani 1 1 d D . .
H11 H 0.172(6) 0.505(3) -0.688(4) 0.071 Uiso 1 1 d D . .
H12 H 0.131(6) 0.429(3) -0.599(4) 0.071 Uiso 1 1 d D . .
O2W O 0.1170(4) 0.0448(2) -0.1317(3) 0.0498(6) Uani 1 1 d D . .
H13 H 0.126(7) 0.078(3) -0.199(3) 0.075 Uiso 1 1 d D . .
H14 H 0.009(4) 0.041(3) -0.107(5) 0.075 Uiso 1 1 d D . .
O3W O -0.2129(3) 0.23352(18) -0.2914(2) 0.0434(6) Uani 1 1 d D . .
H15 H -0.280(6) 0.279(3) -0.240(4) 0.065 Uiso 1 1 d D . .
H16 H -0.281(6) 0.223(3) -0.376(3) 0.065 Uiso 1 1 d D . .
O4W O -0.0596(4) 0.35293(17) -0.5212(2) 0.0414(5) Uani 1 1 d D . .
H17 H -0.057(7) 0.298(2) -0.554(4) 0.062 Uiso 1 1 d D . .
H18 H -0.156(5) 0.385(3) -0.539(4) 0.062 Uiso 1 1 d D . .
O5W O 0.3079(4) 0.33251(19) -0.3377(3) 0.0469(6) Uani 1 1 d D . .
H19 H 0.375(6) 0.299(3) -0.403(4) 0.070 Uiso 1 1 d D . .
H20 H 0.384(6) 0.335(3) -0.252(3) 0.070 Uiso 1 1 d D . .

loop_
_atom_site_aniso_label
_atom_site_aniso_U_11
_atom_site_aniso_U_22
_atom_site_aniso_U_33
_atom_site_aniso_U_23
_atom_site_aniso_U_13
_atom_site_aniso_U_12
Cu1 0.02368(18) 0.02153(18) 0.02216(18) -0.00500(12) 0.00221(12) 0.00213(12)
C1 0.0169(11) 0.0201(12) 0.0219(12) -0.0029(9) 0.0010(9) -0.0029(9)
C2 0.0177(11) 0.0175(12) 0.0174(11) 0.0006(9) 0.0030(9) -0.0006(9)
C3 0.0202(11) 0.0176(12) 0.0238(12) 0.0013(9) 0.0048(9) -0.0001(9)
C4 0.0164(11) 0.0203(12) 0.0270(13) 0.0001(10) 0.0053(10) 0.0002(9)
O1 0.0323(10) 0.0212(9) 0.0211(9) -0.0034(7) 0.0048(7) 0.0018(8)
O2 0.0476(13) 0.0217(10) 0.0302(10) -0.0012(8) -0.0038(9) 0.0096(9)
O3 0.0370(11) 0.0327(11) 0.0312(11) -0.0049(9) 0.0012(9) -0.0111(9)
O4 0.0391(11) 0.0244(10) 0.0267(10) 0.0034(8) 0.0064(8) -0.0082(8)
O1W 0.0496(15) 0.0419(14) 0.0499(15) 0.0106(11) 0.0050(12) 0.0073(11)
O2W 0.0517(15) 0.0490(15) 0.0482(15) 0.0088(12) -0.0019(13) -0.0026(13)
O3W 0.0385(13) 0.0482(15) 0.0436(13) -0.0104(11) 0.0032(10) -0.0024(10)
O4W 0.0499(14) 0.0378(13) 0.0357(12) 0.0017(10) -0.0029(10) 0.0077(11)
O5W 0.0383(13) 0.0533(16) 0.0491(15) -0.0079(12) 0.0039(11) -0.0001(11)

loop_
_atom_type_symbol
_atom_type_description
_atom_type_scat_dispersion_real
_atom_type_scat_dispersion_imag
_atom_type_scat_source
C C 0.0033 0.0016 'International Tables Vol C Tables 4.2.6.8 and 6.1.1.4'
H H 0.0000 0.0000 'International Tables Vol C Tables 4.2.6.8 and 6.1.1.4'
O O 0.0106 0.0060 'International Tables Vol C Tables 4.2.6.8 and 6.1.1.4'
Cu Cu 0.3201 1.2651 'International Tables Vol C Tables 4.2.6.8 and 6.1.1.4'

loop_
_geom_angle_atom_site_label_1
_geom_angle_atom_site_label_2
_geom_angle_atom_site_label_3
_geom_angle
_geom_angle_site_symmetry_1
_geom_angle_site_symmetry_3
_geom_angle_publ_flag
O4 Cu1 O3W 89.73(11) 4_665 . ?
O4 Cu1 O1 163.43(8) 4_665 . ?
O3W Cu1 O1 90.66(10) . . ?
O4 Cu1 O5W 89.81(11) 4_665 . ?
O3W Cu1 O5W 178.49(10) . . ?
O1 Cu1 O5W 90.19(10) . . ?
O4 Cu1 O4W 102.71(10) 4_665 . ?
O3W Cu1 O4W 89.43(11) . . ?
O1 Cu1 O4W 93.86(10) . . ?
O5W Cu1 O4W 89.27(11) . . ?
O2 C1 O1 122.9(2) . . ?
O2 C1 C2 120.6(2) . . ?
O1 C1 C2 116.5(2) . . ?
C1 C2 C2 111.7(2) . 3_565 ?
C1 C2 C3 108.77(19) . . ?
C2 C2 C3 111.0(2) 3_565 . ?
C1 C2 H2 108.4 . . ?
C2 C2 H2 108.4 3_565 . ?
C3 C2 H2 108.4 . . ?
C4 C3 C2 110.6(2) . . ?
C4 C3 H3A 109.5 . . ?
C2 C3 H3A 109.5 . . ?
C4 C3 H3B 109.5 . . ?
C2 C3 H3B 109.5 . . ?
H3A C3 H3B 108.1 . . ?
O3 C4 O4 124.6(2) . . ?
O3 C4 C3 120.2(2) . . ?
O4 C4 C3 115.2(2) . . ?
C1 O1 Cu1 108.07(17) . . ?
C4 O4 Cu1 123.72(17) . 4_566 ?
H11 O1W H12 116(4) . . ?
H13 O2W H14 114(5) . . ?
Cu1 O3W H15 108(3) . . ?
Cu1 O3W H16 112(3) . . ?
H15 O3W H16 110(4) . . ?
Cu1 O4W H17 88(3) . . ?
Cu1 O4W H18 128(3) . . ?
H17 O4W H18 117(4) . . ?
Cu1 O5W H19 114(3) . . ?
Cu1 O5W H20 111(3) . . ?
H19 O5W H20 111(4) . . ?

loop_
_geom_bond_atom_site_label_1
_geom_bond_atom_site_label_2
_geom_bond_distance
_geom_bond_site_symmetry_2
_geom_bond_publ_flag
Cu1 O4 1.986(3) 4_665 ?
Cu1 O3W 1.992(3) . ?
Cu1 O1 1.997(2) . ?
Cu1 O5W 1.998(3) . ?
Cu1 O4W 2.427(3) . ?
C1 O2 1.228(3) . ?
C1 O1 1.284(3) . ?
C1 C2 1.528(3) . ?
C2 C2 1.530(5) 3_565 ?
C2 C3 1.545(4) . ?
C2 H2 0.9800 . ?
C3 C4 1.520(4) . ?
C3 H3A 0.9700 . ?
C3 H3B 0.9700 . ?
C4 O3 1.235(3) . ?
C4 O4 1.274(3) . ?
O4 Cu1 1.986(2) 4_566 ?
O1W H11 0.84(3) . ?
O1W H12 0.87(3) . ?
O2W H13 0.84(3) . ?
O2W H14 0.82(3) . ?
O3W H15 0.97(3) . ?
O3W H16 0.98(3) . ?
O4W H17 0.84(3) . ?
O4W H18 0.82(3) . ?
O5W H19 0.96(3) . ?
O5W H20 1.00(3) . ?

loop_
_geom_hbond_atom_site_label_D
_geom_hbond_atom_site_label_H
_geom_hbond_atom_site_label_A
_geom_hbond_distance_DH
_geom_hbond_distance_HA
_geom_hbond_distance_DA
_geom_hbond_angle_DHA
_geom_hbond_site_symmetry_A
O1W H12 O4W 0.87(3) 1.93(3) 2.785(4) 169(4) .

loop_
_geom_torsion_atom_site_label_1
_geom_torsion_atom_site_label_2
_geom_torsion_atom_site_label_3
_geom_torsion_atom_site_label_4
_geom_torsion
_geom_torsion_site_symmetry_1
_geom_torsion_site_symmetry_2
_geom_torsion_site_symmetry_3
_geom_torsion_site_symmetry_4
_geom_torsion_publ_flag
O2 C1 C2 C2 129.0(3) . . . 3_565 ?
O1 C1 C2 C2 -53.1(3) . . . 3_565 ?
O2 C1 C2 C3 -108.2(3) . . . . ?
O1 C1 C2 C3 69.7(3) . . . . ?
C1 C2 C3 C4 55.9(3) . . . . ?
C2 C2 C3 C4 179.1(2) 3_565 . . . ?
C2 C3 C4 O3 -103.5(3) . . . . ?
C2 C3 C4 O4 74.5(3) . . . . ?
O2 C1 O1 Cu1 3.2(3) . . . . ?
C2 C1 O1 Cu1 -174.66(16) . . . . ?
O4 Cu1 O1 C1 -11.0(4) 4_665 . . . ?
O3W Cu1 O1 C1 80.25(17) . . . . ?
O5W Cu1 O1 C1 -101.00(18) . . . . ?
O4W Cu1 O1 C1 169.72(16) . . . . ?
O3 C4 O4 Cu1 8.4(4) . . . 4_566 ?
C3 C4 O4 Cu1 -169.45(16) . . . 4_566 ?
